data_7233220
loop_
_publ_author_name
'Yongfa Xie'
'Takuya Fujimoto'
'Simon Dalgleish'
'Yoshiaki Shuku'
'Michio M. Matsushita'
'Kunio Awaga'

_publ_section_title
;
 Synthesis, optical properties and charge transport characteristics of a
 series of novel thiophene-fused phenazine derivatives
;
_journal_name_full 'Journal of Materials Chemistry C'
_journal_page_first 3467
_journal_page_last 3481
_journal_paper_doi 10.1039/C3TC30346B
_journal_volume 1
_journal_year 2013
_chemical_formula_moiety 'C44 H56 N2 S4 '
_chemical_formula_sum 'C44 H56 N2 S4'
_chemical_formula_weight 741.18
_space_group_IT_number 2
_space_group_name_Hall '-P 1'
_space_group_name_H-M_alt 'P -1'
_symmetry_cell_setting triclinic
_symmetry_Int_Tables_number 2
_symmetry_space_group_name_Hall '-P 1'
_symmetry_space_group_name_H-M 'P -1'
_cell_angle_alpha 76.147(11)
_cell_angle_beta 84.810(13)
_cell_angle_gamma 72.178(10)
_cell_formula_units_Z 1
_cell_length_a 4.8942(14)
_cell_length_b 12.751(3)
_cell_length_c 17.057(5)
_cell_measurement_reflns_used 2450
_cell_measurement_temperature 123.1
_cell_measurement_theta_max 31.3
_cell_measurement_theta_min 2.7
_cell_volume 983.7(5)
_computing_cell_refinement CrystalClear
_computing_data_collection CrystalClear
_computing_data_reduction CrystalStructure
_computing_publication_material 'CrystalStructure 3.8'
_computing_structure_refinement CRYSTALS
_computing_structure_solution SHELXS97
_diffrn_ambient_temperature 123.1
_diffrn_detector_area_resol_mean 7.31
_diffrn_measured_fraction_theta_full 0.956
_diffrn_measured_fraction_theta_max 0.830
_diffrn_measurement_device_type 'Rigaku Saturn'
_diffrn_measurement_method \w
_diffrn_radiation_type 'Mo K\a'
_diffrn_radiation_wavelength 0.71070
_diffrn_reflns_av_R_equivalents 0.052
_diffrn_reflns_limit_h_max 6
_diffrn_reflns_limit_h_min -6
_diffrn_reflns_limit_k_max 18
_diffrn_reflns_limit_k_min -17
_diffrn_reflns_limit_l_max 16
_diffrn_reflns_limit_l_min -23
_diffrn_reflns_number 9314
_diffrn_reflns_theta_full 28.00
_diffrn_reflns_theta_max 31.30
_exptl_absorpt_coefficient_mu 0.275
_exptl_absorpt_correction_T_max 0.946
_exptl_absorpt_correction_T_min 0.870
_exptl_absorpt_correction_type multi-scan
_exptl_absorpt_process_details 'Jacobson, R. (1998) Private communication'
_exptl_crystal_colour yellow
_exptl_crystal_density_diffrn 1.251
_exptl_crystal_density_method 'not measured'
_exptl_crystal_description prism
_exptl_crystal_F_000 398.00
_exptl_crystal_size_max 0.20
_exptl_crystal_size_mid 0.20
_exptl_crystal_size_min 0.20
_refine_diff_density_max 0.46
_refine_diff_density_min -0.45
_refine_ls_extinction_method none
_refine_ls_goodness_of_fit_ref 1.427
_refine_ls_hydrogen_treatment refall
_refine_ls_number_parameters 254
_refine_ls_number_reflns 2671
_refine_ls_R_factor_gt 0.0627
_refine_ls_shift/su_max 0.0000
_refine_ls_structure_factor_coef Fsqd
_refine_ls_weighting_details 'w = 1/\s^2^(Fo^2^)'
_refine_ls_weighting_scheme sigma
_refine_ls_wR_factor_ref 0.0718
_reflns_number_gt 2631
_reflns_number_total 4556
_reflns_threshold_expression F^2^>2.0\s(F^2^)
_cod_data_source_file 1000004.cif
_cod_data_source_block PCOD1000004
_cod_original_formula_sum 'C44 H56 N2 S4 '
_cod_database_code 7233220

loop_
_symmetry_equiv_pos_site_id
_symmetry_equiv_pos_as_xyz
1 +X,+Y,+Z
2 -X,-Y,-Z

loop_
_atom_site_label
_atom_site_type_symbol
_atom_site_fract_x
_atom_site_fract_y
_atom_site_fract_z
_atom_site_U_iso_or_equiv
_atom_site_adp_type
_atom_site_occupancy
_atom_site_symmetry_multiplicity
_atom_site_calc_flag
_atom_site_refinement_flags
_atom_site_disorder_assembly
_atom_site_disorder_group
S(1) S 1.3351(2) 0.75171(9) 0.71321(6) 0.0207(3) Uani 1.00 1 d . . .
S(2) S 1.2419(2) 0.15183(9) 0.44770(6) 0.0201(3) Uani 1.00 1 d . . .
N(1) N 1.3261(7) 0.4611(2) 0.56522(18) 0.0163(9) Uani 1.00 1 d . . .
C(1) C 1.1491(8) 0.6518(3) 0.7510(2) 0.0191(11) Uani 1.00 1 d . . .
C(2) C 1.1789(8) 0.5818(3) 0.7007(2) 0.0188(11) Uani 1.00 1 d . . .
C(3) C 1.3564(8) 0.6033(3) 0.6310(2) 0.0170(11) Uani 1.00 1 d . . .
C(4) C 1.4558(8) 0.6960(3) 0.6296(2) 0.0151(10) Uani 1.00 1 d . . .
C(5) C 1.0781(8) 0.1751(3) 0.5405(2) 0.0160(11) Uani 1.00 1 d . . .
C(6) C 1.1250(8) 0.2656(3) 0.5582(2) 0.0172(11) Uani 1.00 1 d . . .
C(7) C 1.2945(8) 0.3183(3) 0.4997(2) 0.0149(10) Uani 1.00 1 d . . .
C(8) C 1.3730(8) 0.2663(3) 0.4343(2) 0.0161(11) Uani 1.00 1 d . . .
C(9) C 1.4310(8) 0.5480(3) 0.5641(2) 0.0138(10) Uani 1.00 1 d . . .
C(10) C 1.3957(8) 0.4132(3) 0.5011(2) 0.0145(10) Uani 1.00 1 d . . .
C(11) C 0.9804(8) 0.6572(3) 0.8280(2) 0.0203(11) Uani 1.00 1 d . . .
C(12) C 1.1474(8) 0.6548(3) 0.8998(2) 0.0234(12) Uani 1.00 1 d . . .
C(13) C 0.9623(8) 0.6659(3) 0.9762(2) 0.0224(12) Uani 1.00 1 d . . .
C(14) C 1.1355(9) 0.6576(3) 1.0488(2) 0.0268(12) Uani 1.00 1 d . . .
C(15) C 0.9521(9) 0.6702(3) 1.1256(2) 0.0264(12) Uani 1.00 1 d . . .
C(16) C 1.1298(10) 0.6590(3) 1.1980(2) 0.0348(14) Uani 1.00 1 d . . .
C(17) C 0.9192(8) 0.0950(3) 0.5855(2) 0.0195(11) Uani 1.00 1 d . . .
C(18) C 0.7846(8) 0.1220(3) 0.6653(2) 0.0208(12) Uani 1.00 1 d . . .
C(19) C 0.6358(8) 0.0338(3) 0.7097(2) 0.0194(11) Uani 1.00 1 d . . .
C(20) C 0.4950(8) 0.0562(3) 0.7904(2) 0.0232(12) Uani 1.00 1 d . . .
C(21) C 0.3578(9) -0.0333(3) 0.8346(2) 0.0265(12) Uani 1.00 1 d . . .
C(22) C 0.2072(10) -0.0101(3) 0.9142(2) 0.0428(16) Uani 1.00 1 d . . .
H(1) H 1.0908 0.5229 0.7106 0.022 Uiso 1.00 1 c R . .
H(2) H 1.0508 0.2915 0.6058 0.020 Uiso 1.00 1 c R . .
H(3) H 0.8987 0.5928 0.8416 0.024 Uiso 1.00 1 c R . .
H(4) H 0.8180 0.7276 0.8190 0.024 Uiso 1.00 1 c R . .
H(5) H 1.3023 0.5822 0.9114 0.028 Uiso 1.00 1 c R . .
H(6) H 1.2388 0.7164 0.8854 0.027 Uiso 1.00 1 c R . .
H(7) H 0.8645 0.6062 0.9894 0.027 Uiso 1.00 1 c R . .
H(8) H 0.8124 0.7399 0.9654 0.027 Uiso 1.00 1 c R . .
H(9) H 1.2347 0.7168 1.0353 0.032 Uiso 1.00 1 c R . .
H(10) H 1.2844 0.5834 1.0597 0.032 Uiso 1.00 1 c R . .
H(11) H 0.8055 0.7450 1.1153 0.032 Uiso 1.00 1 c R . .
H(12) H 0.8505 0.6117 1.1389 0.032 Uiso 1.00 1 c R . .
H(13) H 1.0522 0.0173 0.5966 0.023 Uiso 1.00 1 c R . .
H(14) H 0.7658 0.0967 0.5507 0.023 Uiso 1.00 1 c R . .
H(15) H 0.9351 0.1234 0.6997 0.026 Uiso 1.00 1 c R . .
H(16) H 0.6421 0.1978 0.6546 0.026 Uiso 1.00 1 c R . .
H(17) H 0.4874 0.0325 0.6745 0.024 Uiso 1.00 1 c R . .
H(18) H 0.7796 -0.0417 0.7196 0.024 Uiso 1.00 1 c R . .
H(19) H 0.6419 0.0595 0.8253 0.029 Uiso 1.00 1 c R . .
H(20) H 0.3468 0.1307 0.7805 0.029 Uiso 1.00 1 c R . .
H(21) H 0.5067 -0.1076 0.8449 0.031 Uiso 1.00 1 c R . .
H(22) H 0.2129 -0.0372 0.7993 0.031 Uiso 1.00 1 c R . .
H(23) H 1.2835 0.5871 1.2064 0.042 Uiso 1.00 1 c R . .
H(24) H 1.0056 0.6613 1.2463 0.042 Uiso 0.96 1 c R . .
H(25) H 1.2140 0.7217 1.1876 0.042 Uiso 0.98 1 c R . .
H(26) H 0.3465 -0.0457 0.9576 0.054 Uiso 1.00 1 c R . .
H(27) H 0.0462 -0.0424 0.9253 0.054 Uiso 1.00 1 c R . .
H(28) H 0.1360 0.0715 0.9110 0.054 Uiso 1.00 1 c R . .

loop_
_atom_site_aniso_label
_atom_site_aniso_U_11
_atom_site_aniso_U_22
_atom_site_aniso_U_33
_atom_site_aniso_U_12
_atom_site_aniso_U_13
_atom_site_aniso_U_23
S(1) 0.0255(7) 0.0205(5) 0.0195(5) -0.0089(5) 0.0020(4) -0.0092(4)
S(2) 0.0266(7) 0.0176(5) 0.0200(6) -0.0106(5) 0.0006(5) -0.0065(4)
N(1) 0.019(2) 0.0129(16) 0.0185(18) -0.0059(16) -0.0016(15) -0.0049(14)
C(1) 0.018(2) 0.019(2) 0.021(2) -0.006(2) 0.0011(19) -0.0056(18)
C(2) 0.017(2) 0.016(2) 0.022(2) -0.0010(19) -0.0007(18) -0.0064(18)
C(3) 0.020(2) 0.015(2) 0.017(2) -0.006(2) -0.0006(18) -0.0046(16)
C(4) 0.014(2) 0.017(2) 0.015(2) -0.0015(19) 0.0007(17) -0.0083(17)
C(5) 0.015(2) 0.019(2) 0.015(2) -0.006(2) -0.0010(17) -0.0045(17)
C(6) 0.019(2) 0.017(2) 0.014(2) -0.004(2) -0.0007(17) -0.0014(16)
C(7) 0.016(2) 0.013(2) 0.015(2) -0.0024(19) -0.0024(17) -0.0048(17)
C(8) 0.016(2) 0.013(2) 0.019(2) -0.0034(19) -0.0066(18) -0.0018(17)
C(9) 0.018(2) 0.0108(19) 0.014(2) -0.0041(19) -0.0015(17) -0.0044(16)
C(10) 0.017(2) 0.0098(18) 0.016(2) -0.0017(18) 0.0006(17) -0.0038(16)
C(11) 0.023(2) 0.019(2) 0.020(2) -0.006(2) 0.0005(18) -0.0052(17)
C(12) 0.021(2) 0.031(2) 0.017(2) -0.007(2) 0.0044(18) -0.0054(18)
C(13) 0.026(2) 0.026(2) 0.016(2) -0.008(2) 0.0016(18) -0.0076(18)
C(14) 0.033(2) 0.028(2) 0.018(2) -0.009(2) 0.003(2) -0.0041(18)
C(15) 0.034(2) 0.026(2) 0.020(2) -0.011(2) 0.004(2) -0.0067(19)
C(16) 0.043(3) 0.034(2) 0.028(2) -0.011(2) 0.004(2) -0.009(2)
C(17) 0.024(2) 0.015(2) 0.018(2) -0.005(2) -0.0014(18) -0.0014(17)
C(18) 0.020(2) 0.022(2) 0.023(2) -0.009(2) 0.0015(19) -0.0061(18)
C(19) 0.021(2) 0.020(2) 0.018(2) -0.006(2) 0.0003(19) -0.0057(18)
C(20) 0.022(2) 0.026(2) 0.024(2) -0.009(2) 0.004(2) -0.0087(19)
C(21) 0.029(2) 0.025(2) 0.022(2) -0.009(2) 0.009(2) -0.0021(19)
C(22) 0.059(3) 0.052(3) 0.024(2) -0.028(3) 0.010(2) -0.010(2)

loop_
_atom_type_symbol
_atom_type_description
_atom_type_scat_dispersion_real
_atom_type_scat_dispersion_imag
_atom_type_scat_source
C C 0.003 0.002
;
International Tables for Crystallography
(1992, Vol. C, Tables 4.2.6.8 and 6.1.1.4)
;
H H 0.000 0.000
;
International Tables for Crystallography
(1992, Vol. C, Table 6.1.1.4)
;
N N 0.006 0.003
;
International Tables for Crystallography
(1992, Vol. C, Tables 4.2.6.8 and 6.1.1.4)
;
S S 0.125 0.123
;
International Tables for Crystallography
(1992, Vol. C, Tables 4.2.6.8 and 6.1.1.4)
;

loop_
_geom_angle_atom_site_label_1
_geom_angle_atom_site_label_2
_geom_angle_atom_site_label_3
_geom_angle
_geom_angle_publ_flag
_geom_angle_site_symmetry_1
_geom_angle_site_symmetry_2
_geom_angle_site_symmetry_3
C(1) S(1) C(4) 92.1(2) yes . . .
C(5) S(2) C(8) 91.8(2) yes . . .
C(9) N(1) C(10) 116.1(3) yes . . .
S(1) C(1) C(2) 110.9(2) yes . . .
S(1) C(1) C(11) 119.0(3) yes . . .
C(2) C(1) C(11) 130.0(4) yes . . .
C(1) C(2) C(3) 114.2(4) yes . . .
C(2) C(3) C(4) 111.6(3) yes . . .
C(2) C(3) C(9) 129.7(4) yes . . .
C(4) C(3) C(9) 118.7(3) yes . . .
S(1) C(4) C(3) 111.2(2) yes . . .
S(1) C(4) C(8) 127.6(3) yes . . 2_866
C(3) C(4) C(8) 121.2(3) yes . . 2_866
S(2) C(5) C(6) 110.9(2) yes . . .
S(2) C(5) C(17) 117.5(3) yes . . .
C(6) C(5) C(17) 131.6(3) yes . . .
C(5) C(6) C(7) 114.1(3) yes . . .
C(6) C(7) C(8) 112.5(3) yes . . .
C(6) C(7) C(10) 128.7(3) yes . . .
C(8) C(7) C(10) 118.8(3) yes . . .
S(2) C(8) C(4) 127.5(3) yes . . 2_866
S(2) C(8) C(7) 110.7(2) yes . . .
C(4) C(8) C(7) 121.8(4) yes 2_866 . .
N(1) C(9) C(3) 117.9(3) yes . . .
N(1) C(9) C(10) 122.1(3) yes . . 2_866
C(3) C(9) C(10) 120.0(3) yes . . 2_866
N(1) C(10) C(7) 118.6(3) yes . . .
N(1) C(10) C(9) 121.8(3) yes . . 2_866
C(7) C(10) C(9) 119.6(3) yes . . 2_866
C(1) C(11) C(12) 115.4(3) yes . . .
C(11) C(12) C(13) 113.4(3) yes . . .
C(12) C(13) C(14) 112.7(3) yes . . .
C(13) C(14) C(15) 113.4(3) yes . . .
C(14) C(15) C(16) 112.7(3) yes . . .
C(5) C(17) C(18) 113.7(3) yes . . .
C(17) C(18) C(19) 110.9(3) yes . . .
C(18) C(19) C(20) 113.6(3) yes . . .
C(19) C(20) C(21) 112.9(3) yes . . .
C(20) C(21) C(22) 113.6(3) yes . . .
C(1) C(2) H(1) 123.1 no . . .
C(3) C(2) H(1) 122.7 no . . .
C(5) C(6) H(2) 122.8 no . . .
C(7) C(6) H(2) 123.1 no . . .
C(1) C(11) H(3) 108.1 no . . .
C(1) C(11) H(4) 108.6 no . . .
C(12) C(11) H(3) 108.9 no . . .
C(12) C(11) H(4) 108.0 no . . .
H(3) C(11) H(4) 107.5 no . . .
C(11) C(12) H(5) 108.4 no . . .
C(11) C(12) H(6) 109.2 no . . .
C(13) C(12) H(5) 108.5 no . . .
C(13) C(12) H(6) 109.4 no . . .
H(5) C(12) H(6) 107.7 no . . .
C(12) C(13) H(7) 109.4 no . . .
C(12) C(13) H(8) 108.5 no . . .
C(14) C(13) H(7) 109.2 no . . .
C(14) C(13) H(8) 109.1 no . . .
H(7) C(13) H(8) 107.8 no . . .
C(13) C(14) H(9) 109.1 no . . .
C(13) C(14) H(10) 108.9 no . . .
C(15) C(14) H(9) 109.1 no . . .
C(15) C(14) H(10) 108.6 no . . .
H(9) C(14) H(10) 107.7 no . . .
C(14) C(15) H(11) 108.8 no . . .
C(14) C(15) H(12) 109.3 no . . .
C(16) C(15) H(11) 109.3 no . . .
C(16) C(15) H(12) 108.9 no . . .
H(11) C(15) H(12) 107.8 no . . .
C(15) C(16) H(23) 109.7 no . . .
C(15) C(16) H(24) 109.4 no . . .
C(15) C(16) H(25) 109.3 no . . .
H(23) C(16) H(24) 109.5 no . . .
H(23) C(16) H(25) 109.5 no . . .
H(24) C(16) H(25) 109.5 no . . .
C(5) C(17) H(13) 109.2 no . . .
C(5) C(17) H(14) 108.7 no . . .
C(18) C(17) H(13) 108.6 no . . .
C(18) C(17) H(14) 108.8 no . . .
H(13) C(17) H(14) 107.6 no . . .
C(17) C(18) H(15) 109.6 no . . .
C(17) C(18) H(16) 109.4 no . . .
C(19) C(18) H(15) 109.6 no . . .
C(19) C(18) H(16) 109.3 no . . .
H(15) C(18) H(16) 108.0 no . . .
C(18) C(19) H(17) 108.9 no . . .
C(18) C(19) H(18) 108.6 no . . .
C(20) C(19) H(17) 108.9 no . . .
C(20) C(19) H(18) 109.0 no . . .
H(17) C(19) H(18) 107.6 no . . .
C(19) C(20) H(19) 109.1 no . . .
C(19) C(20) H(20) 109.2 no . . .
C(21) C(20) H(19) 108.8 no . . .
C(21) C(20) H(20) 109.0 no . . .
H(19) C(20) H(20) 107.7 no . . .
C(20) C(21) H(21) 108.9 no . . .
C(20) C(21) H(22) 108.7 no . . .
C(22) C(21) H(21) 109.9 no . . .
C(22) C(21) H(22) 108.0 no . . .
H(21) C(21) H(22) 107.7 no . . .
C(21) C(22) H(26) 108.3 no . . .
C(21) C(22) H(27) 109.8 no . . .
C(21) C(22) H(28) 110.3 no . . .
H(26) C(22) H(27) 109.5 no . . .
H(26) C(22) H(28) 109.5 no . . .
H(27) C(22) H(28) 109.5 no . . .

loop_
_geom_bond_atom_site_label_1
_geom_bond_atom_site_label_2
_geom_bond_distance
_geom_bond_publ_flag
_geom_bond_site_symmetry_1
_geom_bond_site_symmetry_2
S(1) C(1) 1.754(4) yes . .
S(1) C(4) 1.721(3) yes . .
S(2) C(5) 1.756(3) yes . .
S(2) C(8) 1.726(4) yes . .
N(1) C(9) 1.352(5) yes . .
N(1) C(10) 1.346(5) yes . .
C(1) C(2) 1.349(6) yes . .
C(1) C(11) 1.490(5) yes . .
C(2) C(3) 1.430(5) yes . .
C(3) C(4) 1.403(6) yes . .
C(3) C(9) 1.445(5) yes . .
C(4) C(8) 1.397(5) yes . 2_866
C(5) C(6) 1.347(6) yes . .
C(5) C(17) 1.497(5) yes . .
C(6) C(7) 1.417(5) yes . .
C(7) C(8) 1.397(5) yes . .
C(7) C(10) 1.446(6) yes . .
C(9) C(10) 1.423(5) yes . 2_866
C(11) C(12) 1.523(5) yes . .
C(12) C(13) 1.528(5) yes . .
C(13) C(14) 1.527(6) yes . .
C(14) C(15) 1.533(5) yes . .
C(15) C(16) 1.528(6) yes . .
C(17) C(18) 1.526(5) yes . .
C(18) C(19) 1.538(6) yes . .
C(19) C(20) 1.531(5) yes . .
C(20) C(21) 1.513(6) yes . .
C(21) C(22) 1.533(5) yes . .
C(2) H(1) 0.950 no . .
C(6) H(2) 0.950 no . .
C(11) H(3) 0.990 no . .
C(11) H(4) 0.990 no . .
C(12) H(5) 0.990 no . .
C(12) H(6) 0.990 no . .
C(13) H(7) 0.990 no . .
C(13) H(8) 0.990 no . .
C(14) H(9) 0.990 no . .
C(14) H(10) 0.990 no . .
C(15) H(11) 0.990 no . .
C(15) H(12) 0.990 no . .
C(16) H(23) 0.980 no . .
C(16) H(24) 0.980 no . .
C(16) H(25) 0.980 no . .
C(17) H(13) 0.990 no . .
C(17) H(14) 0.990 no . .
C(18) H(15) 0.990 no . .
C(18) H(16) 0.990 no . .
C(19) H(17) 0.990 no . .
C(19) H(18) 0.990 no . .
C(20) H(19) 0.990 no . .
C(20) H(20) 0.990 no . .
C(21) H(21) 0.990 no . .
C(21) H(22) 0.990 no . .
C(22) H(26) 0.980 no . .
C(22) H(27) 0.980 no . .
C(22) H(28) 0.980 no . .

loop_
_geom_contact_atom_site_label_1
_geom_contact_atom_site_label_2
_geom_contact_distance
_geom_contact_site_symmetry_1
_geom_contact_site_symmetry_2
S(1) C(11) 3.594(4) . 1_655
S(2) C(4) 3.563(3) . 2_766
N(1) C(7) 3.500(4) . 2_766
N(1) C(10) 3.566(4) . 2_766
C(2) C(4) 3.590(5) . 1_455
C(2) C(8) 3.484(5) . 2_766
C(3) C(8) 3.599(5) . 2_766
C(4) S(2) 3.563(3) . 2_766
C(4) C(2) 3.590(5) . 1_655
C(6) C(9) 3.479(4) . 2_766
C(6) C(10) 3.588(5) . 1_455
C(6) C(18) 3.599(5) . 1_655
C(7) N(1) 3.500(4) . 2_766
C(7) C(9) 3.578(5) . 2_766
C(8) C(2) 3.484(5) . 2_766
C(8) C(3) 3.599(5) . 2_766
C(9) C(6) 3.479(4) . 2_766
C(9) C(7) 3.578(5) . 2_766
C(10) N(1) 3.566(4) . 2_766
C(10) C(6) 3.588(5) . 1_655
C(11) S(1) 3.594(4) . 1_455
C(18) C(6) 3.599(5) . 1_455
C(22) C(22) 3.423(5) . 2_557
S(1) H(3) 3.472 . 1_655
S(1) H(4) 3.000 . 1_655
S(1) H(13) 3.427 . 1_565
S(1) H(18) 3.169 . 1_565
S(1) H(21) 3.487 . 1_665
S(1) H(22) 3.242 . 1_665
S(2) H(13) 3.188 . 2_756
S(2) H(13) 3.592 . 2_856
S(2) H(14) 3.046 . 1_655
S(2) H(14) 3.175 . 2_756
S(2) H(17) 3.401 . 2_756
S(2) H(18) 3.491 . 2_756
N(1) H(2) 3.573 . 1_655
N(1) H(16) 3.283 . 1_655
C(1) H(12) 3.434 . 2_767
C(1) H(23) 3.413 . 2_867
C(2) H(12) 3.242 . 2_767
C(2) H(23) 3.118 . 2_867
C(2) H(24) 3.386 . 2_767
C(3) H(23) 3.425 . 2_867
C(4) H(1) 3.400 . 1_655
C(4) H(14) 3.547 . 2_766
C(5) H(14) 3.213 . 1_655
C(5) H(17) 3.026 . 1_655
C(6) H(14) 3.227 . 1_655
C(6) H(16) 2.930 . 1_655
C(6) H(17) 3.240 . 1_655
C(7) H(14) 3.043 . 1_655
C(7) H(16) 3.083 . 1_655
C(8) H(1) 3.548 . 2_766
C(8) H(14) 2.899 . 1_655
C(10) H(2) 3.542 . 1_655
C(10) H(16) 3.309 . 1_655
C(11) H(6) 3.569 . 1_455
C(11) H(12) 3.191 . 2_767
C(11) H(21) 3.239 . 1_565
C(12) H(7) 3.426 . 2_767
C(12) H(10) 3.407 . 2_867
C(13) H(7) 3.228 . 2_767
C(13) H(9) 3.516 . 1_455
C(13) H(21) 3.492 . 1_565
C(14) H(3) 3.337 . 2_767
C(14) H(5) 3.403 . 2_867
C(14) H(7) 3.524 . 1_655
C(14) H(7) 3.576 . 2_767
C(14) H(28) 3.511 . 2_667
C(15) H(1) 3.290 . 2_767
C(15) H(3) 3.126 . 2_767
C(15) H(20) 3.225 . 2_667
C(15) H(25) 3.576 . 1_455
C(15) H(28) 3.102 . 2_667
C(16) H(1) 2.911 . 2_767
C(16) H(2) 3.537 . 2_767
C(16) H(3) 3.481 . 2_767
C(16) H(12) 3.488 . 1_655
C(16) H(15) 3.538 . 2_767
C(16) H(20) 3.042 . 2_667
C(16) H(28) 3.406 . 2_667
C(17) H(17) 3.082 . 1_655
C(18) H(17) 3.281 . 1_655
C(18) H(20) 3.566 . 1_655
C(18) H(22) 3.128 . 1_655
C(18) H(25) 3.560 . 2_767
C(19) H(15) 3.272 . 1_455
C(19) H(22) 3.112 . 1_655
C(20) H(11) 3.228 . 2_667
C(20) H(15) 3.054 . 1_455
C(20) H(22) 3.352 . 1_655
C(20) H(27) 3.438 . 1_655
C(21) H(4) 3.243 . 1_545
C(21) H(6) 3.316 . 1_445
C(21) H(8) 3.487 . 1_545
C(21) H(15) 3.113 . 1_455
C(21) H(19) 3.343 . 1_455
C(22) H(6) 3.592 . 1_445
C(22) H(9) 3.568 . 1_445
C(22) H(11) 3.278 . 2_667
C(22) H(19) 3.059 . 1_455
C(22) H(26) 3.335 . 2_557
C(22) H(26) 3.552 . 2_657
C(22) H(27) 3.039 . 2_557
C(22) H(28) 3.332 . 2_557
H(1) C(4) 3.400 . 1_455
H(1) C(8) 3.548 . 2_766
H(1) C(15) 3.290 . 2_767
H(1) C(16) 2.911 . 2_767
H(1) H(12) 2.709 . 2_767
H(1) H(23) 2.735 . 2_767
H(1) H(23) 3.248 . 2_867
H(1) H(24) 2.464 . 2_767
H(2) N(1) 3.573 . 1_455
H(2) C(10) 3.542 . 1_455
H(2) C(16) 3.537 . 2_767
H(2) H(16) 2.887 . 1_655
H(2) H(17) 3.335 . 1_655
H(2) H(20) 3.349 . 1_655
H(2) H(24) 2.701 . 2_767
H(3) S(1) 3.472 . 1_455
H(3) C(14) 3.337 . 2_767
H(3) C(15) 3.126 . 2_767
H(3) C(16) 3.481 . 2_767
H(3) H(5) 3.081 . 1_455
H(3) H(6) 3.238 . 1_455
H(3) H(7) 3.376 . 2_767
H(3) H(10) 2.799 . 2_767
H(3) H(12) 2.474 . 2_767
H(3) H(23) 3.003 . 2_767
H(4) S(1) 3.000 . 1_455
H(4) C(21) 3.243 . 1_565
H(4) H(6) 2.988 . 1_455
H(4) H(18) 2.983 . 1_565
H(4) H(21) 2.301 . 1_565
H(4) H(22) 3.484 . 1_565
H(5) C(14) 3.403 . 2_867
H(5) H(3) 3.081 . 1_655
H(5) H(5) 3.581 . 2_867
H(5) H(7) 3.288 . 1_655
H(5) H(7) 2.882 . 2_767
H(5) H(10) 2.421 . 2_867
H(5) H(12) 3.109 . 2_767
H(5) H(23) 3.387 . 2_867
H(6) C(11) 3.569 . 1_655
H(6) C(21) 3.316 . 1_665
H(6) C(22) 3.592 . 1_665
H(6) H(3) 3.238 . 1_655
H(6) H(4) 2.988 . 1_655
H(6) H(7) 3.414 . 1_655
H(6) H(8) 3.352 . 1_655
H(6) H(21) 2.851 . 1_665
H(6) H(22) 3.103 . 1_665
H(6) H(27) 3.150 . 1_665
H(7) C(12) 3.426 . 2_767
H(7) C(13) 3.228 . 2_767
H(7) C(14) 3.524 . 1_455
H(7) C(14) 3.576 . 2_767
H(7) H(3) 3.376 . 2_767
H(7) H(5) 3.288 . 1_455
H(7) H(5) 2.882 . 2_767
H(7) H(6) 3.414 . 1_455
H(7) H(7) 2.578 . 2_767
H(7) H(9) 3.088 . 1_455
H(7) H(10) 3.051 . 1_455
H(7) H(10) 3.038 . 2_767
H(8) C(21) 3.487 . 1_565
H(8) H(6) 3.352 . 1_455
H(8) H(9) 3.039 . 1_455
H(8) H(21) 2.666 . 1_565
H(8) H(26) 2.959 . 1_565
H(8) H(27) 3.221 . 1_665
H(9) C(13) 3.516 . 1_655
H(9) C(22) 3.568 . 1_665
H(9) H(7) 3.088 . 1_655
H(9) H(8) 3.039 . 1_655
H(9) H(11) 3.366 . 1_655
H(9) H(12) 3.370 . 1_655
H(9) H(26) 3.191 . 1_665
H(9) H(27) 3.101 . 1_665
H(9) H(28) 3.050 . 2_667
H(10) C(12) 3.407 . 2_867
H(10) H(3) 2.799 . 2_767
H(10) H(5) 2.421 . 2_867
H(10) H(7) 3.051 . 1_655
H(10) H(7) 3.038 . 2_767
H(10) H(10) 3.416 . 2_867
H(10) H(12) 3.340 . 1_655
H(11) C(20) 3.228 . 2_667
H(11) C(22) 3.278 . 2_667
H(11) H(9) 3.366 . 1_455
H(11) H(19) 3.083 . 2_667
H(11) H(20) 2.572 . 2_667
H(11) H(25) 3.114 . 1_455
H(11) H(26) 3.597 . 2_667
H(11) H(28) 2.376 . 2_667
H(12) C(1) 3.434 . 2_767
H(12) C(2) 3.242 . 2_767
H(12) C(11) 3.191 . 2_767
H(12) C(16) 3.488 . 1_455
H(12) H(1) 2.709 . 2_767
H(12) H(3) 2.474 . 2_767
H(12) H(5) 3.109 . 2_767
H(12) H(9) 3.370 . 1_455
H(12) H(10) 3.340 . 1_455
H(12) H(23) 2.985 . 1_455
H(12) H(25) 3.127 . 1_455
H(13) S(1) 3.427 . 1_545
H(13) S(2) 3.188 . 2_756
H(13) S(2) 3.592 . 2_856
H(13) H(13) 3.528 . 2_756
H(13) H(14) 3.125 . 2_756
H(13) H(17) 2.689 . 1_655
H(13) H(22) 3.474 . 1_655
H(14) S(2) 3.046 . 1_455
H(14) S(2) 3.175 . 2_756
H(14) C(4) 3.547 . 2_766
H(14) C(5) 3.213 . 1_455
H(14) C(6) 3.227 . 1_455
H(14) C(7) 3.043 . 1_455
H(14) C(8) 2.899 . 1_455
H(14) H(13) 3.125 . 2_756
H(14) H(14) 3.493 . 2_756
H(15) C(16) 3.538 . 2_767
H(15) C(19) 3.272 . 1_655
H(15) C(20) 3.054 . 1_655
H(15) C(21) 3.113 . 1_655
H(15) H(17) 2.635 . 1_655
H(15) H(20) 2.578 . 1_655
H(15) H(22) 2.444 . 1_655
H(15) H(24) 3.195 . 2_767
H(15) H(25) 2.967 . 2_767
H(16) N(1) 3.283 . 1_455
H(16) C(6) 2.930 . 1_455
H(16) C(7) 3.083 . 1_455
H(16) C(10) 3.309 . 1_455
H(16) H(2) 2.887 . 1_455
H(16) H(24) 3.596 . 2_767
H(16) H(25) 3.302 . 2_767
H(17) S(2) 3.401 . 2_756
H(17) C(5) 3.026 . 1_455
H(17) C(6) 3.240 . 1_455
H(17) C(17) 3.082 . 1_455
H(17) C(18) 3.281 . 1_455
H(17) H(2) 3.335 . 1_455
H(17) H(13) 2.689 . 1_455
H(17) H(15) 2.635 . 1_455
H(18) S(1) 3.169 . 1_545
H(18) S(2) 3.491 . 2_756
H(18) H(4) 2.983 . 1_545
H(18) H(22) 2.642 . 1_655
H(19) C(21) 3.343 . 1_655
H(19) C(22) 3.059 . 1_655
H(19) H(11) 3.083 . 2_667
H(19) H(22) 2.730 . 1_655
H(19) H(25) 3.036 . 2_767
H(19) H(27) 2.548 . 1_655
H(19) H(28) 2.998 . 1_655
H(20) C(15) 3.225 . 2_667
H(20) C(16) 3.042 . 2_667
H(20) C(18) 3.566 . 1_455
H(20) H(2) 3.349 . 1_455
H(20) H(11) 2.572 . 2_667
H(20) H(15) 2.578 . 1_455
H(20) H(24) 2.642 . 2_667
H(20) H(25) 2.903 . 2_667
H(20) H(25) 3.411 . 2_767
H(21) S(1) 3.487 . 1_445
H(21) C(11) 3.239 . 1_545
H(21) C(13) 3.492 . 1_545
H(21) H(4) 2.301 . 1_545
H(21) H(6) 2.851 . 1_445
H(21) H(8) 2.666 . 1_545
H(21) H(27) 3.478 . 1_655
H(22) S(1) 3.242 . 1_445
H(22) C(18) 3.128 . 1_455
H(22) C(19) 3.112 . 1_455
H(22) C(20) 3.352 . 1_455
H(22) H(4) 3.484 . 1_545
H(22) H(6) 3.103 . 1_445
H(22) H(13) 3.474 . 1_455
H(22) H(15) 2.444 . 1_455
H(22) H(18) 2.642 . 1_455
H(22) H(19) 2.730 . 1_455
H(23) C(1) 3.413 . 2_867
H(23) C(2) 3.118 . 2_867
H(23) C(3) 3.425 . 2_867
H(23) H(1) 2.735 . 2_767
H(23) H(1) 3.248 . 2_867
H(23) H(3) 3.003 . 2_767
H(23) H(5) 3.387 . 2_867
H(23) H(12) 2.985 . 1_655
H(24) C(2) 3.386 . 2_767
H(24) H(1) 2.464 . 2_767
H(24) H(2) 2.701 . 2_767
H(24) H(15) 3.195 . 2_767
H(24) H(16) 3.596 . 2_767
H(24) H(20) 2.642 . 2_667
H(25) C(15) 3.576 . 1_655
H(25) C(18) 3.560 . 2_767
H(25) H(11) 3.114 . 1_655
H(25) H(12) 3.127 . 1_655
H(25) H(15) 2.967 . 2_767
H(25) H(16) 3.302 . 2_767
H(25) H(19) 3.036 . 2_767
H(25) H(20) 2.903 . 2_667
H(25) H(20) 3.411 . 2_767
H(25) H(28) 2.890 . 2_667
H(26) C(22) 3.335 . 2_557
H(26) C(22) 3.552 . 2_657
H(26) H(8) 2.959 . 1_545
H(26) H(9) 3.191 . 1_445
H(26) H(11) 3.597 . 2_667
H(26) H(26) 3.529 . 2_557
H(26) H(26) 2.824 . 2_657
H(26) H(27) 3.431 . 1_655
H(26) H(27) 2.828 . 2_557
H(26) H(28) 3.142 . 2_557
H(26) H(28) 3.421 . 2_657
H(27) C(20) 3.438 . 1_455
H(27) C(22) 3.039 . 2_557
H(27) H(6) 3.150 . 1_445
H(27) H(8) 3.221 . 1_445
H(27) H(9) 3.101 . 1_445
H(27) H(19) 2.548 . 1_455
H(27) H(21) 3.478 . 1_455
H(27) H(26) 3.431 . 1_455
H(27) H(26) 2.828 . 2_557
H(27) H(27) 2.944 . 2_557
H(27) H(28) 2.825 . 2_557
H(28) C(14) 3.511 . 2_667
H(28) C(15) 3.102 . 2_667
H(28) C(16) 3.406 . 2_667
H(28) C(22) 3.332 . 2_557
H(28) H(9) 3.050 . 2_667
H(28) H(11) 2.376 . 2_667
H(28) H(19) 2.998 . 1_455
H(28) H(25) 2.890 . 2_667
H(28) H(26) 3.142 . 2_557
H(28) H(26) 3.421 . 2_657
H(28) H(27) 2.825 . 2_557
H(28) H(28) 3.523 . 2_557

loop_
_geom_torsion_atom_site_label_1
_geom_torsion_atom_site_label_2
_geom_torsion_atom_site_label_3
_geom_torsion_atom_site_label_4
_geom_torsion
_geom_torsion_site_symmetry_1
_geom_torsion_site_symmetry_2
_geom_torsion_site_symmetry_3
_geom_torsion_site_symmetry_4
C(1) S(1) C(4) C(3) -0.2(2) . . . .
C(1) S(1) C(4) C(8) 179.1(3) . . . 2_866
C(4) S(1) C(1) C(2) -0.7(2) . . . .
C(4) S(1) C(1) C(11) -178.6(2) . . . .
C(5) S(2) C(8) C(7) 0.7(2) . . . .
C(5) S(2) C(8) C(4) 178.3(3) . . . 2_866
C(8) S(2) C(5) C(6) 0.0(2) . . . .
C(8) S(2) C(5) C(17) -179.4(2) . . . .
C(9) N(1) C(10) C(7) 178.7(3) . . . .
C(9) N(1) C(10) C(9) -0.2(4) . . . 2_866
C(10) N(1) C(9) C(3) 178.7(3) . . . .
C(10) N(1) C(9) C(10) 0.2(4) . . . 2_866
S(1) C(1) C(2) C(3) 1.4(4) . . . .
S(1) C(1) C(11) C(12) -55.0(3) . . . .
C(2) C(1) C(11) C(12) 127.6(4) . . . .
C(11) C(1) C(2) C(3) 179.0(3) . . . .
C(1) C(2) C(3) C(4) -1.5(4) . . . .
C(1) C(2) C(3) C(9) -178.6(3) . . . .
C(2) C(3) C(4) S(1) 0.9(3) . . . .
C(2) C(3) C(4) C(8) -178.3(3) . . . 2_866
C(2) C(3) C(9) N(1) -1.1(5) . . . .
C(2) C(3) C(9) C(10) 177.5(3) . . . 2_866
C(4) C(3) C(9) N(1) -178.0(3) . . . .
C(4) C(3) C(9) C(10) 0.6(5) . . . 2_866
C(9) C(3) C(4) S(1) 178.3(2) . . . .
C(9) C(3) C(4) C(8) -0.9(5) . . . 2_866
S(1) C(4) C(8) S(2) -1.4(5) . . 2_866 2_866
S(1) C(4) C(8) C(7) -178.7(2) . . 2_866 2_866
C(3) C(4) C(8) S(2) 177.7(2) . . 2_866 2_866
C(3) C(4) C(8) C(7) 0.4(5) . . 2_866 2_866
S(2) C(5) C(6) C(7) -0.7(3) . . . .
S(2) C(5) C(17) C(18) 179.95(17) . . . .
C(6) C(5) C(17) C(18) 0.7(5) . . . .
C(17) C(5) C(6) C(7) 178.6(3) . . . .
C(5) C(6) C(7) C(8) 1.3(4) . . . .
C(5) C(6) C(7) C(10) -177.1(3) . . . .
C(6) C(7) C(8) S(2) -1.2(3) . . . .
C(6) C(7) C(8) C(4) -179.0(3) . . . 2_866
C(6) C(7) C(10) N(1) 0.1(4) . . . .
C(6) C(7) C(10) C(9) 179.0(3) . . . 2_866
C(8) C(7) C(10) N(1) -178.2(3) . . . .
C(8) C(7) C(10) C(9) 0.7(4) . . . 2_866
C(10) C(7) C(8) S(2) 177.3(2) . . . .
C(10) C(7) C(8) C(4) -0.5(5) . . . 2_866
N(1) C(9) C(10) N(1) -0.2(4) . . 2_866 2_866
N(1) C(9) C(10) C(7) 178.7(3) . . 2_866 2_866
C(3) C(9) C(10) N(1) -178.7(3) . . 2_866 2_866
C(3) C(9) C(10) C(7) 0.2(4) . . 2_866 2_866
C(1) C(11) C(12) C(13) 177.4(3) . . . .
C(11) C(12) C(13) C(14) 177.2(3) . . . .
C(12) C(13) C(14) C(15) 179.2(3) . . . .
C(13) C(14) C(15) C(16) 178.7(3) . . . .
C(5) C(17) C(18) C(19) -177.7(2) . . . .
C(17) C(18) C(19) C(20) -179.8(2) . . . .
C(18) C(19) C(20) C(21) -178.2(3) . . . .
C(19) C(20) C(21) C(22) -178.1(3) . . . .
